data_7107798
loop_
_publ_author_name
'Lei Chen'
'Ke Tan'
'Ya-Qian Lan'
'Shun-Li Li'
'Kui-Zhan Shao'
'Zhong-Min Su'

_publ_section_title
;
 Unusual microporous polycatenane-like metal-organic frameworks for the
 luminescent sensing of Ln3+ cations and rapid adsorption of iodine
;
_journal_name_full Chem.Commun.
_journal_page_first 5919
_journal_paper_doi 10.1039/c2cc31257c
_journal_volume 48
_journal_year 2012
_chemical_formula_moiety C51H41NO13Zn2.C3H7NO
_chemical_formula_sum 'C54 H48 N2 O14 Zn2'
_chemical_formula_weight 1079.68
_chemical_melting_point 320
_chemical_name_common IFMC-10
_chemical_name_systematic
;
?
;
_space_group_IT_number 88
_symmetry_cell_setting tetragonal
_symmetry_space_group_name_Hall '-I 4ad'
_symmetry_space_group_name_H-M 'I 41/a :2'
_atom_sites_solution_hydrogens geom
_atom_sites_solution_primary direct
_atom_sites_solution_secondary difmap
_audit_creation_method SHELXL-97
_cell_angle_alpha 90.00
_cell_angle_beta 90.00
_cell_angle_gamma 90.00
_cell_formula_units_Z 16
_cell_length_a 25.502(4)
_cell_length_b 25.502(4)
_cell_length_c 49.611(7)
_cell_measurement_reflns_used 98
_cell_measurement_temperature 293(2)
_cell_measurement_theta_max 27.48
_cell_measurement_theta_min 2.98
_cell_volume 32265(8)
_computing_cell_refinement SMART
_computing_data_collection 'SMART (Bruker, 1997)'
_computing_data_reduction 'SAINT (Bruker, 1999)'
_computing_molecular_graphics 'Diamond (Brandenburg and Putz, 2008)'
_computing_publication_material SHELXL-97
_computing_structure_refinement 'SHELXL-97 (Sheldrick, 2008)'
_computing_structure_solution 'SHELXS-97(Sheldrick, 2008)'
_diffrn_ambient_temperature 293(2)
_diffrn_measured_fraction_theta_full 0.998
_diffrn_measured_fraction_theta_max 0.994
_diffrn_measurement_device_type 'Bruker APEX CCD area-detector'
_diffrn_measurement_method '\w scans'
_diffrn_radiation_monochromator graphite
_diffrn_radiation_source 'fine-focus sealed tube'
_diffrn_radiation_type MoK\a
_diffrn_radiation_wavelength 0.71069
_diffrn_reflns_av_R_equivalents 0.0934
_diffrn_reflns_av_sigmaI/netI 0.1179
_diffrn_reflns_limit_h_max 32
_diffrn_reflns_limit_h_min -33
_diffrn_reflns_limit_k_max 32
_diffrn_reflns_limit_k_min -33
_diffrn_reflns_limit_l_max 64
_diffrn_reflns_limit_l_min -64
_diffrn_reflns_number 135406
_diffrn_reflns_theta_full 25.00
_diffrn_reflns_theta_max 27.48
_diffrn_reflns_theta_min 2.98
_diffrn_standards_decay_% 0
_diffrn_standards_interval_count 0
_diffrn_standards_interval_time 0
_diffrn_standards_number 0
_exptl_absorpt_coefficient_mu 0.638
_exptl_absorpt_correction_T_max 0.853
_exptl_absorpt_correction_T_min 0.821
_exptl_absorpt_correction_type multi-scan
_exptl_absorpt_process_details 'SADABS (Sheldrick, 1996)'
_exptl_crystal_colour yellow
_exptl_crystal_density_diffrn 0.889
_exptl_crystal_density_method 'not measured'
_exptl_crystal_description block
_exptl_crystal_F_000 8928
_exptl_crystal_size_max 0.31
_exptl_crystal_size_mid 0.28
_exptl_crystal_size_min 0.25
_platon_squeeze_details ' One DMF solvent molecule was removed by the SQUEEZE process'
_refine_diff_density_max 0.944
_refine_diff_density_min -0.279
_refine_diff_density_rms 0.077
_refine_ls_extinction_method none
_refine_ls_goodness_of_fit_ref 0.894
_refine_ls_hydrogen_treatment constr
_refine_ls_matrix_type full
_refine_ls_number_parameters 567
_refine_ls_number_reflns 18397
_refine_ls_number_restraints 1
_refine_ls_restrained_S_all 0.894
_refine_ls_R_factor_all 0.2846
_refine_ls_R_factor_gt 0.0906
_refine_ls_shift/su_max 0.001
_refine_ls_shift/su_mean 0.000
_refine_ls_structure_factor_coef Fsqd
_refine_ls_weighting_details 'calc w=1/[\s^2^(Fo^2^)+(0.1612P)^2^+0.0000P] where P=(Fo^2^+2Fc^2^)/3'
_refine_ls_weighting_scheme calc
_refine_ls_wR_factor_gt 0.2611
_refine_ls_wR_factor_ref 0.3250
_reflns_number_gt 4927
_reflns_number_total 18397
_reflns_threshold_expression >2sigma(I)
_cod_data_source_file c2cc31257c.txt
_cod_data_source_block IFMC-10
_cod_depositor_comments
;
The following automatic conversions were performed:

'_refine_ls_hydrogen_treatment' value 'CONSTR' changed to 'constr'
according to the built-in table from CIF Core dictionary named
'cif_core.dic' version 2.4.1 from 2010-06-29.

Automatic conversion script
Id: cif_fix_values 1715 2011-07-08 13:25:40Z adriana 
;
_cod_original_sg_symbol_H-M 'I 41/a'
_cod_database_code 7107798

loop_
_symmetry_equiv_pos_as_xyz
'x, y, z'
'-x, -y+1/2, z'
'-y+3/4, x+1/4, z+1/4'
'y+1/4, -x+1/4, z+1/4'
'x+1/2, y+1/2, z+1/2'
'-x+1/2, -y+1, z+1/2'
'-y+5/4, x+3/4, z+3/4'
'y+3/4, -x+3/4, z+3/4'
'-x, -y, -z'
'x, y-1/2, -z'
'y-3/4, -x-1/4, -z-1/4'
'-y-1/4, x-1/4, -z-1/4'
'-x+1/2, -y+1/2, -z+1/2'
'x+1/2, y, -z+1/2'
'y-1/4, -x+1/4, -z+1/4'
'-y+1/4, x+1/4, -z+1/4'

loop_
_atom_site_label
_atom_site_type_symbol
_atom_site_fract_x
_atom_site_fract_y
_atom_site_fract_z
_atom_site_U_iso_or_equiv
_atom_site_adp_type
_atom_site_occupancy
_atom_site_symmetry_multiplicity
_atom_site_calc_flag
_atom_site_refinement_flags
Zn1 Zn 0.84998(4) 0.72789(3) 0.065901(14) 0.1191(4) Uani 1 1 d .
Zn2 Zn 0.78291(4) 0.27248(4) 0.577519(16) 0.1356(4) Uani 1 1 d .
C1 C 0.8306(2) 0.2202(2) 0.23081(10) 0.0867(14) Uani 1 1 d .
C2 C 0.8173(2) 0.2670(2) 0.24356(11) 0.0886(15) Uani 1 1 d .
C3 C 0.8253(2) 0.2745(2) 0.27116(11) 0.0857(14) Uani 1 1 d .
C4 C 0.8436(2) 0.2328(2) 0.28633(10) 0.0870(15) Uani 1 1 d .
C5 C 0.85298(19) 0.1842(2) 0.27427(10) 0.0831(14) Uani 1 1 d .
C6 C 0.84830(19) 0.1788(2) 0.24671(10) 0.0808(14) Uani 1 1 d .
C7 C 0.8692(2) 0.1364(2) 0.29167(12) 0.1139(19) Uani 1 1 d .
H7A H 0.8708 0.1466 0.3103 0.171 Uiso 1 1 calc R
H7B H 0.9030 0.1240 0.2860 0.171 Uiso 1 1 calc R
H7C H 0.8438 0.1089 0.2895 0.171 Uiso 1 1 calc R
C8 C 0.8261(3) 0.2138(3) 0.20033(10) 0.123(2) Uani 1 1 d .
H8A H 0.8133 0.2458 0.1925 0.184 Uiso 1 1 calc R
H8B H 0.8022 0.1858 0.1963 0.184 Uiso 1 1 calc R
H8C H 0.8599 0.2057 0.1929 0.184 Uiso 1 1 calc R
C9 C 0.8149(3) 0.3269(2) 0.28362(12) 0.119(2) Uani 1 1 d .
H9A H 0.8025 0.3507 0.2700 0.179 Uiso 1 1 calc R
H9B H 0.8467 0.3403 0.2913 0.179 Uiso 1 1 calc R
H9C H 0.7889 0.3234 0.2975 0.179 Uiso 1 1 calc R
C11 C 0.7955(3) 0.2336(2) 0.35537(12) 0.1011(17) Uani 1 1 d .
C12 C 0.8339(3) 0.2496(3) 0.37263(13) 0.120(2) Uani 1 1 d .
H12 H 0.8673 0.2569 0.3661 0.144 Uiso 1 1 calc R
C13 C 0.8231(3) 0.2549(3) 0.40032(13) 0.130(2) Uani 1 1 d .
H13 H 0.8495 0.2663 0.4119 0.157 Uiso 1 1 calc R
C14 C 0.7748(3) 0.2435(2) 0.41043(12) 0.1068(19) Uani 1 1 d .
C15 C 0.7376(3) 0.2281(3) 0.39272(14) 0.136(2) Uani 1 1 d .
H15 H 0.7039 0.2213 0.3990 0.163 Uiso 1 1 calc R
C16 C 0.7482(3) 0.2221(3) 0.36514(12) 0.131(2) Uani 1 1 d .
H16 H 0.7221 0.2100 0.3536 0.158 Uiso 1 1 calc R
C17 C 0.8032(4) 0.2515(4) 0.45828(15) 0.170(3) Uani 1 1 d .
H17 H 0.8381 0.2506 0.4528 0.204 Uiso 1 1 calc R
C18 C 0.7896(5) 0.2566(4) 0.48616(17) 0.177(3) Uani 1 1 d .
H18 H 0.8166 0.2595 0.4987 0.212 Uiso 1 1 calc R
C19 C 0.7392(4) 0.2573(3) 0.49514(16) 0.131(3) Uani 1 1 d .
C20 C 0.7011(4) 0.2512(3) 0.47652(15) 0.133(2) Uani 1 1 d .
H20 H 0.6663 0.2500 0.4820 0.159 Uiso 1 1 calc R
C21 C 0.7128(4) 0.2466(3) 0.44960(13) 0.129(2) Uani 1 1 d .
H21 H 0.6854 0.2423 0.4374 0.155 Uiso 1 1 calc R
C22 C 0.7634(3) 0.2480(2) 0.43983(12) 0.1110(19) Uani 1 1 d .
O2 O 0.6830(3) 0.2634(2) 0.53171(10) 0.167(2) Uani 1 1 d .
C24 C 0.8255(3) 0.3865(3) 0.20231(13) 0.115(2) Uani 1 1 d .
C25 C 0.7799(2) 0.3941(3) 0.18832(12) 0.1117(19) Uani 1 1 d .
H25 H 0.7523 0.3707 0.1904 0.134 Uiso 1 1 calc R
C26 C 0.7747(3) 0.4357(3) 0.17143(14) 0.122(2) Uani 1 1 d .
H26 H 0.7433 0.4399 0.1621 0.146 Uiso 1 1 calc R
C27 C 0.8136(3) 0.4712(3) 0.16764(14) 0.130(2) Uani 1 1 d .
C28 C 0.8625(3) 0.4629(3) 0.18066(17) 0.164(3) Uani 1 1 d .
H28 H 0.8910 0.4847 0.1773 0.197 Uiso 1 1 calc R
C29 C 0.8667(3) 0.4210(3) 0.19864(16) 0.152(3) Uani 1 1 d .
H29 H 0.8976 0.4163 0.2083 0.182 Uiso 1 1 calc R
C30 C 0.8113(4) 0.5174(3) 0.14920(15) 0.134(2) Uani 1 1 d .
C31 C 0.8542(3) 0.5356(3) 0.13395(16) 0.148(3) Uani 1 1 d .
H31 H 0.8869 0.5195 0.1352 0.177 Uiso 1 1 calc R
C32 C 0.8466(4) 0.5783(3) 0.11698(16) 0.153(3) Uani 1 1 d .
H32 H 0.8744 0.5905 0.1066 0.183 Uiso 1 1 calc R
C33 C 0.7991(4) 0.6027(3) 0.11517(15) 0.136(3) Uani 1 1 d D
C34 C 0.7574(3) 0.5834(3) 0.12947(16) 0.138(2) Uani 1 1 d .
H34 H 0.7246 0.5987 0.1275 0.165 Uiso 1 1 calc R
C35 C 0.7634(3) 0.5426(3) 0.14640(15) 0.131(2) Uani 1 1 d .
H35 H 0.7349 0.5310 0.1564 0.157 Uiso 1 1 calc R
C37 C 0.8138(3) 0.0637(3) 0.20803(15) 0.114(2) Uani 1 1 d .
C38 C 0.8552(3) 0.0327(3) 0.20387(14) 0.131(2) Uani 1 1 d .
H38 H 0.8862 0.0397 0.2131 0.157 Uiso 1 1 calc R
C39 C 0.8534(3) -0.0103(3) 0.18600(15) 0.126(2) Uani 1 1 d .
H39 H 0.8821 -0.0326 0.1848 0.151 Uiso 1 1 calc R
C40 C 0.8098(3) -0.0195(3) 0.17042(14) 0.120(2) Uani 1 1 d .
C41 C 0.7689(4) 0.0140(4) 0.1745(2) 0.173(4) Uani 1 1 d .
H41 H 0.7383 0.0092 0.1646 0.208 Uiso 1 1 calc R
C42 C 0.7710(3) 0.0550(3) 0.19287(19) 0.164(3) Uani 1 1 d .
H42 H 0.7421 0.0770 0.1947 0.197 Uiso 1 1 calc R
C43 C 0.8068(4) -0.0635(3) 0.15155(15) 0.119(2) Uani 1 1 d .
C44 C 0.8489(4) -0.0812(3) 0.13803(16) 0.145(3) Uani 1 1 d .
H44 H 0.8808 -0.0642 0.1406 0.174 Uiso 1 1 calc R
C45 C 0.8472(5) -0.1245(3) 0.12006(14) 0.161(4) Uani 1 1 d .
H45 H 0.8771 -0.1370 0.1115 0.194 Uiso 1 1 calc R
C46 C 0.7972(5) -0.1475(3) 0.11590(15) 0.147(3) Uani 1 1 d .
C47 C 0.7547(4) -0.1286(4) 0.1288(2) 0.172(4) Uani 1 1 d .
H47 H 0.7219 -0.1432 0.1255 0.206 Uiso 1 1 calc R
C48 C 0.7595(4) -0.0880(3) 0.14652(18) 0.161(3) Uani 1 1 d .
H48 H 0.7298 -0.0765 0.1556 0.193 Uiso 1 1 calc R
C49 C 0.7975(6) -0.1945(3) 0.09727(17) 0.153(4) Uani 1 1 d .
C50 C 0.8513(3) 0.2392(2) 0.31665(11) 0.1059(18) Uani 1 1 d .
H50A H 0.8779 0.2152 0.3232 0.127 Uiso 1 1 calc R
H50B H 0.8617 0.2747 0.3210 0.127 Uiso 1 1 calc R
C51 C 0.7954(2) 0.3123(2) 0.22672(13) 0.1113(19) Uani 1 1 d .
H51A H 0.7783 0.2987 0.2107 0.134 Uiso 1 1 calc R
H51B H 0.7697 0.3318 0.2371 0.134 Uiso 1 1 calc R
C52 C 0.8598(2) 0.1282(3) 0.23356(12) 0.1078(18) Uani 1 1 d .
H52A H 0.8822 0.1338 0.2180 0.129 Uiso 1 1 calc R
H52B H 0.8782 0.1053 0.2460 0.129 Uiso 1 1 calc R
O1 O 0.8389(3) -0.2117(2) 0.08732(12) 0.169(3) Uani 1 1 d .
O1W O 0.8550(6) 0.2738(6) 0.5837(3) 0.230(6) Uiso 0.50 1 d P
O3 O 0.8349(3) 0.6643(2) 0.08364(12) 0.177(3) Uani 1 1 d .
O2W O 0.9279(5) 0.7223(5) 0.0619(2) 0.182(4) Uiso 0.50 1 d P
O5 O 0.7530(3) -0.2138(2) 0.09332(13) 0.194(3) Uani 1 1 d .
O7 O 0.80099(17) 0.22709(17) 0.32837(7) 0.1153(13) Uani 1 1 d .
O8 O 0.83700(15) 0.34493(17) 0.21946(9) 0.1257(15) Uani 1 1 d .
O9 O 0.81193(16) 0.10436(17) 0.22537(9) 0.1206(14) Uani 1 1 d .
O6 O 0.7673(3) 0.2695(3) 0.54000(12) 0.195(3) Uani 1 1 d .
O4 O 0.7527(3) 0.6694(2) 0.09491(12) 0.187(3) Uani 1 1 d .
C23 C 0.7307(6) 0.2624(3) 0.52445(17) 0.159(4) Uani 1 1 d .
C36 C 0.8004(6) 0.6474(3) 0.09560(19) 0.166(4) Uani 1 1 d D

loop_
_atom_site_aniso_label
_atom_site_aniso_U_11
_atom_site_aniso_U_22
_atom_site_aniso_U_33
_atom_site_aniso_U_23
_atom_site_aniso_U_13
_atom_site_aniso_U_12
Zn1 0.1694(8) 0.0996(6) 0.0882(5) 0.0114(4) -0.0105(4) -0.0134(5)
Zn2 0.1609(8) 0.1414(8) 0.1046(6) -0.0106(5) 0.0121(5) -0.0092(5)
C1 0.090(4) 0.095(4) 0.076(3) 0.008(3) -0.002(3) -0.005(3)
C2 0.079(3) 0.098(4) 0.090(4) 0.025(3) -0.005(3) -0.017(3)
C3 0.092(4) 0.085(4) 0.081(4) 0.008(3) 0.005(3) 0.001(3)
C4 0.096(4) 0.099(4) 0.067(3) -0.001(3) -0.001(3) -0.007(3)
C5 0.079(3) 0.091(4) 0.079(4) 0.012(3) -0.010(3) -0.006(3)
C6 0.084(4) 0.086(4) 0.073(3) -0.009(3) -0.001(3) -0.002(3)
C7 0.129(5) 0.112(5) 0.100(4) 0.002(4) -0.011(4) 0.010(4)
C8 0.149(6) 0.153(6) 0.066(4) 0.005(3) -0.011(3) 0.004(4)
C9 0.139(5) 0.108(5) 0.111(5) -0.006(4) 0.009(4) 0.009(4)
C11 0.112(5) 0.111(5) 0.080(4) 0.005(3) -0.002(4) -0.007(4)
C12 0.139(6) 0.135(5) 0.086(4) -0.015(4) 0.004(4) -0.019(4)
C13 0.158(7) 0.159(6) 0.074(4) -0.007(4) 0.003(4) -0.036(5)
C14 0.154(6) 0.096(4) 0.070(4) -0.013(3) 0.003(4) 0.002(4)
C15 0.140(6) 0.183(7) 0.086(5) -0.003(5) 0.004(4) -0.009(5)
C16 0.126(6) 0.192(7) 0.076(4) -0.005(4) -0.005(4) -0.017(5)
C17 0.186(8) 0.248(10) 0.075(5) -0.015(5) -0.009(5) 0.010(7)
C18 0.203(10) 0.233(10) 0.093(6) 0.002(6) -0.020(6) 0.003(8)
C19 0.186(8) 0.108(5) 0.098(6) -0.006(4) 0.042(6) -0.008(5)
C20 0.199(8) 0.113(5) 0.086(5) -0.002(4) 0.019(5) 0.000(5)
C21 0.174(8) 0.133(6) 0.081(5) -0.011(4) 0.013(5) 0.000(5)
C22 0.156(6) 0.101(4) 0.076(4) 0.004(3) 0.002(5) 0.009(4)
O2 0.274(8) 0.149(4) 0.078(3) -0.005(3) 0.045(4) 0.012(5)
C24 0.107(5) 0.114(5) 0.124(5) 0.039(4) -0.004(4) -0.019(4)
C25 0.092(4) 0.123(5) 0.120(5) 0.036(4) -0.025(4) -0.016(4)
C26 0.101(5) 0.127(5) 0.138(5) 0.058(5) -0.019(4) -0.029(4)
C27 0.135(6) 0.128(6) 0.127(5) 0.050(5) -0.016(5) 0.003(5)
C28 0.129(6) 0.169(7) 0.193(8) 0.097(6) -0.038(6) -0.040(5)
C29 0.116(5) 0.159(7) 0.180(7) 0.080(6) -0.041(5) -0.041(5)
C30 0.143(7) 0.118(5) 0.141(6) 0.032(5) -0.047(5) -0.002(5)
C31 0.138(6) 0.149(7) 0.157(7) 0.065(6) -0.001(5) -0.044(5)
C32 0.188(9) 0.130(6) 0.141(6) 0.052(5) -0.019(6) -0.052(6)
C33 0.182(8) 0.095(5) 0.130(6) 0.022(5) -0.048(6) 0.010(6)
C34 0.144(7) 0.134(6) 0.135(6) 0.028(5) 0.003(5) -0.014(5)
C35 0.143(7) 0.122(5) 0.128(5) 0.043(5) -0.008(5) -0.011(5)
C37 0.093(5) 0.099(5) 0.150(6) -0.015(4) -0.007(5) 0.010(4)
C38 0.105(5) 0.149(6) 0.138(6) -0.046(5) -0.006(4) -0.012(5)
C39 0.109(5) 0.134(6) 0.134(6) -0.030(5) 0.000(4) 0.007(4)
C40 0.126(6) 0.114(5) 0.120(5) -0.017(4) -0.008(5) 0.005(5)
C41 0.146(7) 0.142(7) 0.232(10) -0.057(7) -0.066(6) 0.024(6)
C42 0.135(7) 0.109(6) 0.250(10) -0.071(6) -0.059(7) 0.029(5)
C43 0.138(6) 0.096(5) 0.124(5) -0.018(4) -0.011(5) 0.005(5)
C44 0.170(8) 0.142(7) 0.123(6) -0.011(5) 0.003(5) -0.034(6)
C45 0.281(12) 0.110(6) 0.093(5) -0.022(4) 0.020(6) -0.017(7)
C46 0.251(12) 0.097(6) 0.094(5) 0.005(4) -0.058(6) -0.051(7)
C47 0.177(9) 0.133(7) 0.206(10) -0.058(7) -0.035(7) 0.017(6)
C48 0.163(8) 0.115(6) 0.205(9) -0.050(6) -0.058(6) 0.022(5)
C49 0.282(15) 0.085(6) 0.093(6) 0.000(5) -0.044(7) -0.027(7)
C50 0.128(5) 0.114(5) 0.076(3) -0.014(3) -0.010(4) 0.003(4)
C51 0.117(5) 0.101(4) 0.116(5) 0.030(4) -0.009(4) -0.006(4)
C52 0.097(4) 0.126(5) 0.101(4) -0.004(4) -0.007(3) 0.000(4)
O1 0.299(9) 0.099(4) 0.110(4) -0.002(3) 0.012(5) -0.010(4)
O3 0.293(9) 0.101(4) 0.137(5) 0.053(3) -0.013(5) -0.036(4)
O5 0.260(8) 0.142(5) 0.179(6) -0.061(4) -0.057(5) -0.019(5)
O7 0.125(3) 0.157(4) 0.064(2) -0.001(2) 0.004(2) -0.015(3)
O8 0.102(3) 0.132(3) 0.143(4) 0.069(3) -0.022(2) -0.025(3)
O9 0.103(3) 0.113(3) 0.146(4) -0.049(3) 0.001(3) 0.006(2)
O6 0.268(8) 0.240(7) 0.077(4) -0.014(4) 0.018(4) -0.028(6)
O4 0.265(8) 0.133(5) 0.164(5) 0.067(4) -0.033(5) -0.005(5)
C23 0.274(14) 0.130(6) 0.073(6) -0.004(5) 0.040(7) -0.006(8)
C36 0.268(14) 0.100(7) 0.131(8) 0.038(5) -0.077(8) -0.001(8)

loop_
_atom_type_symbol
_atom_type_description
_atom_type_scat_dispersion_real
_atom_type_scat_dispersion_imag
_atom_type_scat_source
C C 0.0033 0.0016 'International Tables Vol C Tables 4.2.6.8 and 6.1.1.4'
H H 0.0000 0.0000 'International Tables Vol C Tables 4.2.6.8 and 6.1.1.4'
O O 0.0106 0.0060 'International Tables Vol C Tables 4.2.6.8 and 6.1.1.4'
Zn Zn 0.2839 1.4301 'International Tables Vol C Tables 4.2.6.8 and 6.1.1.4'
N N 0.0061 0.0033 'International Tables Vol C Tables 4.2.6.8 and 6.1.1.4'

loop_
_geom_angle_atom_site_label_1
_geom_angle_atom_site_label_2
_geom_angle_atom_site_label_3
_geom_angle
_geom_angle_site_symmetry_1
_geom_angle_site_symmetry_3
O3 Zn1 O1 114.1(3) . 1_565
O3 Zn1 O2 115.2(3) . 6_654
O1 Zn1 O2 109.8(3) 1_565 6_654
O3 Zn1 O2W 100.8(4) . .
O1 Zn1 O2W 105.1(4) 1_565 .
O2 Zn1 O2W 111.0(4) 6_654 .
O1W Zn2 O6 111.5(5) . .
O1W Zn2 O5 114.7(5) . 6_645
O6 Zn2 O5 105.6(3) . 6_645
O1W Zn2 O4 112.0(5) . 6_655
O6 Zn2 O4 111.5(3) . 6_655
O5 Zn2 O4 101.0(3) 6_645 6_655
C6 C1 C2 118.1(5) . .
C6 C1 C8 120.3(5) . .
C2 C1 C8 121.6(5) . .
C1 C2 C3 121.7(5) . .
C1 C2 C51 119.2(5) . .
C3 C2 C51 119.1(5) . .
C4 C3 C2 118.6(5) . .
C4 C3 C9 121.4(5) . .
C2 C3 C9 120.0(5) . .
C3 C4 C5 120.4(5) . .
C3 C4 C50 119.9(5) . .
C5 C4 C50 119.7(5) . .
C6 C5 C4 119.9(5) . .
C6 C5 C7 119.8(5) . .
C4 C5 C7 120.3(5) . .
C5 C6 C1 120.9(5) . .
C5 C6 C52 120.5(5) . .
C1 C6 C52 118.5(5) . .
C5 C7 H7A 109.5 . .
C5 C7 H7B 109.5 . .
H7A C7 H7B 109.5 . .
C5 C7 H7C 109.5 . .
H7A C7 H7C 109.5 . .
H7B C7 H7C 109.5 . .
C1 C8 H8A 109.5 . .
C1 C8 H8B 109.5 . .
H8A C8 H8B 109.5 . .
C1 C8 H8C 109.5 . .
H8A C8 H8C 109.5 . .
H8B C8 H8C 109.5 . .
C3 C9 H9A 109.5 . .
C3 C9 H9B 109.5 . .
H9A C9 H9B 109.5 . .
C3 C9 H9C 109.5 . .
H9A C9 H9C 109.5 . .
H9B C9 H9C 109.5 . .
C16 C11 O7 115.2(6) . .
C16 C11 C12 119.2(6) . .
O7 C11 C12 125.6(6) . .
C11 C12 C13 120.1(7) . .
C11 C12 H12 119.9 . .
C13 C12 H12 119.9 . .
C14 C13 C12 121.0(7) . .
C14 C13 H13 119.5 . .
C12 C13 H13 119.5 . .
C15 C14 C13 117.2(6) . .
C15 C14 C22 121.5(7) . .
C13 C14 C22 121.3(7) . .
C14 C15 C16 122.1(7) . .
C14 C15 H15 118.9 . .
C16 C15 H15 118.9 . .
C11 C16 C15 120.3(7) . .
C11 C16 H16 119.8 . .
C15 C16 H16 119.8 . .
C22 C17 C18 118.2(8) . .
C22 C17 H17 120.9 . .
C18 C17 H17 120.9 . .
C19 C18 C17 123.0(8) . .
C19 C18 H18 118.5 . .
C17 C18 H18 118.5 . .
C20 C19 C18 117.1(7) . .
C20 C19 C23 125.3(10) . .
C18 C19 C23 117.6(11) . .
C19 C20 C21 121.3(8) . .
C19 C20 H20 119.4 . .
C21 C20 H20 119.4 . .
C20 C21 C22 122.9(8) . .
C20 C21 H21 118.6 . .
C22 C21 H21 118.6 . .
C17 C22 C21 117.4(7) . .
C17 C22 C14 120.9(8) . .
C21 C22 C14 121.6(7) . .
C23 O2 Zn1 132.7(7) . 6_655
C25 C24 C29 119.2(6) . .
C25 C24 O8 126.7(6) . .
C29 C24 O8 114.0(6) . .
C26 C25 C24 120.5(6) . .
C26 C25 H25 119.7 . .
C24 C25 H25 119.7 . .
C27 C26 C25 122.3(6) . .
C27 C26 H26 118.9 . .
C25 C26 H26 118.9 . .
C26 C27 C28 118.7(6) . .
C26 C27 C30 125.7(7) . .
C28 C27 C30 115.4(7) . .
C29 C28 C27 118.2(6) . .
C29 C28 H28 120.9 . .
C27 C28 H28 120.9 . .
C24 C29 C28 120.9(6) . .
C24 C29 H29 119.6 . .
C28 C29 H29 119.6 . .
C35 C30 C31 118.6(7) . .
C35 C30 C27 117.4(8) . .
C31 C30 C27 124.0(8) . .
C32 C31 C30 118.3(8) . .
C32 C31 H31 120.9 . .
C30 C31 H31 120.9 . .
C33 C32 C31 121.5(8) . .
C33 C32 H32 119.3 . .
C31 C32 H32 119.3 . .
C32 C33 C34 119.4(7) . .
C32 C33 C36 111.8(10) . .
C34 C33 C36 128.7(10) . .
C35 C34 C33 120.9(8) . .
C35 C34 H34 119.6 . .
C33 C34 H34 119.6 . .
C34 C35 C30 121.3(7) . .
C34 C35 H35 119.3 . .
C30 C35 H35 119.3 . .
C38 C37 C42 117.3(7) . .
C38 C37 O9 125.5(7) . .
C42 C37 O9 117.1(6) . .
C37 C38 C39 122.1(7) . .
C37 C38 H38 118.9 . .
C39 C38 H38 118.9 . .
C40 C39 C38 120.9(7) . .
C40 C39 H39 119.6 . .
C38 C39 H39 119.6 . .
C41 C40 C39 115.3(7) . .
C41 C40 C43 122.3(8) . .
C39 C40 C43 122.3(7) . .
C40 C41 C42 122.7(7) . .
C40 C41 H41 118.6 . .
C42 C41 H41 118.6 . .
C37 C42 C41 121.5(7) . .
C37 C42 H42 119.2 . .
C41 C42 H42 119.2 . .
C44 C43 C48 117.1(7) . .
C44 C43 C40 122.2(8) . .
C48 C43 C40 120.7(8) . .
C43 C44 C45 123.3(8) . .
C43 C44 H44 118.4 . .
C45 C44 H44 118.4 . .
C46 C45 C44 116.2(9) . .
C46 C45 H45 121.9 . .
C44 C45 H45 121.9 . .
C47 C46 C45 120.4(8) . .
C47 C46 C49 125.2(11) . .
C45 C46 C49 114.3(11) . .
C46 C47 C48 120.2(9) . .
C46 C47 H47 119.9 . .
C48 C47 H47 119.9 . .
C47 C48 C43 122.7(9) . .
C47 C48 H48 118.6 . .
C43 C48 H48 118.6 . .
O1 C49 O5 124.6(9) . .
O1 C49 C46 121.7(12) . .
O5 C49 C46 113.6(12) . .
O7 C50 C4 105.2(4) . .
O7 C50 H50A 110.7 . .
C4 C50 H50A 110.7 . .
O7 C50 H50B 110.7 . .
C4 C50 H50B 110.7 . .
H50A C50 H50B 108.8 . .
O8 C51 C2 108.2(5) . .
O8 C51 H51A 110.1 . .
C2 C51 H51A 110.1 . .
O8 C51 H51B 110.1 . .
C2 C51 H51B 110.1 . .
H51A C51 H51B 108.4 . .
O9 C52 C6 109.1(5) . .
O9 C52 H52A 109.9 . .
C6 C52 H52A 109.9 . .
O9 C52 H52B 109.9 . .
C6 C52 H52B 109.9 . .
H52A C52 H52B 108.3 . .
C49 O1 Zn1 129.5(8) . 1_545
C36 O3 Zn1 136.2(9) . .
C49 O5 Zn2 143.2(8) . 6_644
C11 O7 C50 117.7(5) . .
C24 O8 C51 116.9(4) . .
C37 O9 C52 118.7(5) . .
C23 O6 Zn2 141.3(7) . .
C36 O4 Zn2 139.1(6) . 6_654
O6 C23 O2 123.3(9) . .
O6 C23 C19 121.4(12) . .
O2 C23 C19 115.0(12) . .
O3 C36 O4 121.9(8) . .
O3 C36 C33 129.6(13) . .
O4 C36 C33 108.4(11) . .

loop_
_geom_bond_atom_site_label_1
_geom_bond_atom_site_label_2
_geom_bond_distance
_geom_bond_site_symmetry_2
Zn1 O3 1.885(5) .
Zn1 O1 1.893(6) 1_565
Zn1 O2 1.907(6) 6_654
Zn1 O2W 2.002(12) .
Zn2 O1W 1.865(16) .
Zn2 O6 1.905(7) .
Zn2 O5 1.922(7) 6_645
Zn2 O4 1.940(7) 6_655
C1 C6 1.393(7) .
C1 C2 1.394(7) .
C1 C8 1.525(7) .
C2 C3 1.397(7) .
C2 C51 1.530(7) .
C3 C4 1.383(7) .
C3 C9 1.498(7) .
C4 C5 1.397(7) .
C4 C50 1.525(7) .
C5 C6 1.380(6) .
C5 C7 1.550(7) .
C6 C52 1.476(7) .
C7 H7A 0.9600 .
C7 H7B 0.9600 .
C7 H7C 0.9600 .
C8 H8A 0.9600 .
C8 H8B 0.9600 .
C8 H8C 0.9600 .
C9 H9A 0.9600 .
C9 H9B 0.9600 .
C9 H9C 0.9600 .
C11 C16 1.332(8) .
C11 O7 1.357(7) .
C11 C12 1.363(8) .
C12 C13 1.408(8) .
C12 H12 0.9300 .
C13 C14 1.363(8) .
C13 H13 0.9300 .
C14 C15 1.350(8) .
C14 C22 1.492(8) .
C15 C16 1.403(9) .
C15 H15 0.9300 .
C16 H16 0.9300 .
C17 C22 1.370(10) .
C17 C18 1.432(11) .
C17 H17 0.9300 .
C18 C19 1.361(11) .
C18 H18 0.9300 .
C19 C20 1.350(10) .
C19 C23 1.476(11) .
C20 C21 1.374(9) .
C20 H20 0.9300 .
C21 C22 1.378(9) .
C21 H21 0.9300 .
O2 C23 1.268(13) .
O2 Zn1 1.907(6) 6_655
C24 C25 1.369(8) .
C24 C29 1.383(8) .
C24 O8 1.390(7) .
C25 C26 1.357(8) .
C25 H25 0.9300 .
C26 C27 1.356(8) .
C26 H26 0.9300 .
C27 C28 1.421(9) .
C27 C30 1.494(9) .
C28 C29 1.395(9) .
C28 H28 0.9300 .
C29 H29 0.9300 .
C30 C35 1.386(9) .
C30 C31 1.409(10) .
C31 C32 1.390(10) .
C31 H31 0.9300 .
C32 C33 1.363(10) .
C32 H32 0.9300 .
C33 C34 1.369(10) .
C33 C36 1.499(8) .
C34 C35 1.347(9) .
C34 H34 0.9300 .
C35 H35 0.9300 .
C37 C38 1.336(9) .
C37 C42 1.343(9) .
C37 O9 1.347(7) .
C38 C39 1.411(9) .
C38 H38 0.9300 .
C39 C40 1.374(9) .
C39 H39 0.9300 .
C40 C41 1.364(9) .
C40 C43 1.463(9) .
C41 C42 1.388(10) .
C41 H41 0.9300 .
C42 H42 0.9300 .
C43 C44 1.345(10) .
C43 C48 1.380(10) .
C44 C45 1.420(10) .
C44 H44 0.9300 .
C45 C46 1.419(12) .
C45 H45 0.9300 .
C46 C47 1.347(12) .
C46 C49 1.514(12) .
C47 C48 1.365(10) .
C47 H47 0.9300 .
C48 H48 0.9300 .
C49 O1 1.245(13) .
C49 O5 1.253(12) .
C50 O7 1.441(7) .
C50 H50A 0.9700 .
C50 H50B 0.9700 .
C51 O8 1.397(6) .
C51 H51A 0.9700 .
C51 H51B 0.9700 .
C52 O9 1.424(7) .
C52 H52A 0.9700 .
C52 H52B 0.9700 .
O1 Zn1 1.893(6) 1_545
O3 C36 1.146(13) .
O5 Zn2 1.922(7) 6_644
O6 C23 1.225(12) .
O4 C36 1.340(13) .
O4 Zn2 1.940(7) 6_654

loop_
_geom_torsion_atom_site_label_1
_geom_torsion_atom_site_label_2
_geom_torsion_atom_site_label_3
_geom_torsion_atom_site_label_4
_geom_torsion
_geom_torsion_site_symmetry_1
_geom_torsion_site_symmetry_4
C6 C1 C2 C3 5.3(8) . .
C8 C1 C2 C3 -174.8(5) . .
C6 C1 C2 C51 -177.2(5) . .
C8 C1 C2 C51 2.6(8) . .
C1 C2 C3 C4 -4.5(8) . .
C51 C2 C3 C4 178.1(5) . .
C1 C2 C3 C9 174.5(5) . .
C51 C2 C3 C9 -2.9(7) . .
C2 C3 C4 C5 -1.1(7) . .
C9 C3 C4 C5 180.0(5) . .
C2 C3 C4 C50 -178.2(5) . .
C9 C3 C4 C50 2.8(8) . .
C3 C4 C5 C6 5.6(7) . .
C50 C4 C5 C6 -177.3(5) . .
C3 C4 C5 C7 -175.0(5) . .
C50 C4 C5 C7 2.1(7) . .
C4 C5 C6 C1 -4.7(7) . .
C7 C5 C6 C1 175.9(5) . .
C4 C5 C6 C52 177.9(5) . .
C7 C5 C6 C52 -1.5(7) . .
C2 C1 C6 C5 -0.7(7) . .
C8 C1 C6 C5 179.5(5) . .
C2 C1 C6 C52 176.8(5) . .
C8 C1 C6 C52 -3.0(8) . .
C16 C11 C12 C13 -1.4(10) . .
O7 C11 C12 C13 180.0(6) . .
C11 C12 C13 C14 1.0(11) . .
C12 C13 C14 C15 -1.4(11) . .
C12 C13 C14 C22 178.8(6) . .
C13 C14 C15 C16 2.3(11) . .
C22 C14 C15 C16 -178.0(6) . .
O7 C11 C16 C15 -179.0(6) . .
C12 C11 C16 C15 2.2(11) . .
C14 C15 C16 C11 -2.7(12) . .
C22 C17 C18 C19 1.0(15) . .
C17 C18 C19 C20 2.2(14) . .
C17 C18 C19 C23 179.6(8) . .
C18 C19 C20 C21 -2.6(12) . .
C23 C19 C20 C21 -179.8(7) . .
C19 C20 C21 C22 -0.2(11) . .
C18 C17 C22 C21 -3.7(12) . .
C18 C17 C22 C14 179.1(7) . .
C20 C21 C22 C17 3.4(11) . .
C20 C21 C22 C14 -179.4(6) . .
C15 C14 C22 C17 164.6(8) . .
C13 C14 C22 C17 -15.7(10) . .
C15 C14 C22 C21 -12.5(10) . .
C13 C14 C22 C21 167.3(7) . .
C29 C24 C25 C26 -1.2(11) . .
O8 C24 C25 C26 -177.6(7) . .
C24 C25 C26 C27 -0.2(11) . .
C25 C26 C27 C28 3.6(12) . .
C25 C26 C27 C30 179.1(8) . .
C26 C27 C28 C29 -5.6(13) . .
C30 C27 C28 C29 178.5(8) . .
C25 C24 C29 C28 -1.0(13) . .
O8 C24 C29 C28 175.8(8) . .
C27 C28 C29 C24 4.3(14) . .
C26 C27 C30 C35 34.9(12) . .
C28 C27 C30 C35 -149.5(8) . .
C26 C27 C30 C31 -142.8(8) . .
C28 C27 C30 C31 32.8(12) . .
C35 C30 C31 C32 0.6(11) . .
C27 C30 C31 C32 178.3(7) . .
C30 C31 C32 C33 0.7(12) . .
C31 C32 C33 C34 -2.9(13) . .
C31 C32 C33 C36 -179.9(7) . .
C32 C33 C34 C35 3.7(12) . .
C36 C33 C34 C35 -179.8(8) . .
C33 C34 C35 C30 -2.4(12) . .
C31 C30 C35 C34 0.2(12) . .
C27 C30 C35 C34 -177.6(7) . .
C42 C37 C38 C39 -5.1(12) . .
O9 C37 C38 C39 177.7(7) . .
C37 C38 C39 C40 5.3(12) . .
C38 C39 C40 C41 -2.8(11) . .
C38 C39 C40 C43 179.6(7) . .
C39 C40 C41 C42 0.7(14) . .
C43 C40 C41 C42 178.3(9) . .
C38 C37 C42 C41 2.9(13) . .
O9 C37 C42 C41 -179.7(8) . .
C40 C41 C42 C37 -0.8(16) . .
C41 C40 C43 C44 148.7(9) . .
C39 C40 C43 C44 -33.8(11) . .
C41 C40 C43 C48 -30.1(12) . .
C39 C40 C43 C48 147.4(8) . .
C48 C43 C44 C45 -2.6(12) . .
C40 C43 C44 C45 178.6(7) . .
C43 C44 C45 C46 2.8(12) . .
C44 C45 C46 C47 -0.4(12) . .
C44 C45 C46 C49 -178.2(6) . .
C45 C46 C47 C48 -1.9(14) . .
C49 C46 C47 C48 175.6(7) . .
C46 C47 C48 C43 2.2(15) . .
C44 C43 C48 C47 0.0(13) . .
C40 C43 C48 C47 178.9(8) . .
C47 C46 C49 O1 -175.7(9) . .
C45 C46 C49 O1 2.0(11) . .
C47 C46 C49 O5 3.8(13) . .
C45 C46 C49 O5 -178.6(7) . .
C3 C4 C50 O7 86.7(6) . .
C5 C4 C50 O7 -90.4(6) . .
C1 C2 C51 O8 -93.8(6) . .
C3 C2 C51 O8 83.7(6) . .
C5 C6 C52 O9 106.7(6) . .
C1 C6 C52 O9 -70.8(6) . .
O5 C49 O1 Zn1 -4.5(15) . 1_545
C46 C49 O1 Zn1 174.9(4) . 1_545
O1 Zn1 O3 C36 51.4(12) 1_565 .
O2 Zn1 O3 C36 -76.9(11) 6_654 .
O2W Zn1 O3 C36 163.5(11) . .
O1 C49 O5 Zn2 8.1(17) . 6_644
C46 C49 O5 Zn2 -171.3(7) . 6_644
C16 C11 O7 C50 179.7(6) . .
C12 C11 O7 C50 -1.6(9) . .
C4 C50 O7 C11 -175.0(5) . .
C25 C24 O8 C51 -11.3(10) . .
C29 C24 O8 C51 172.2(6) . .
C2 C51 O8 C24 175.4(5) . .
C38 C37 O9 C52 22.0(10) . .
C42 C37 O9 C52 -155.1(7) . .
C6 C52 O9 C37 166.0(5) . .
O1W Zn2 O6 C23 169.5(12) . .
O5 Zn2 O6 C23 44.3(13) 6_645 .
O4 Zn2 O6 C23 -64.5(12) 6_655 .
Zn2 O6 C23 O2 14.0(19) . .
Zn2 O6 C23 C19 -172.2(7) . .
Zn1 O2 C23 O6 -2.7(15) 6_655 .
Zn1 O2 C23 C19 -176.9(5) 6_655 .
C20 C19 C23 O6 -177.7(9) . .
C18 C19 C23 O6 5.1(13) . .
C20 C19 C23 O2 -3.4(12) . .
C18 C19 C23 O2 179.4(8) . .
Zn1 O3 C36 O4 15.2(17) . .
Zn1 O3 C36 C33 -160.3(7) . .
Zn2 O4 C36 O3 1.8(17) 6_654 .
Zn2 O4 C36 C33 178.1(6) 6_654 .
C32 C33 C36 O3 -4.0(15) . .
C34 C33 C36 O3 179.3(10) . .
C32 C33 C36 O4 -179.9(8) . .
C34 C33 C36 O4 3.4(13) . .

loop_
_platon_squeeze_void_nr
_platon_squeeze_void_average_x
_platon_squeeze_void_average_y
_platon_squeeze_void_average_z
_platon_squeeze_void_volume
_platon_squeeze_void_count_electrons
1 0.000 0.250 0.125 933.5 36.0
2 0.000 0.750 -0.125 933.5 36.1
3 -0.033 0.748 0.203 13656.2 414.8
4 0.500 0.250 0.375 930.8 36.1
5 0.500 0.750 0.625 930.7 36.0
